data_7212080
loop_
_publ_author_name
'Wen, Gui-Lin'
'Wang, Yao-Yu'
'Zhang, Wei-Hong'
'Ren, Chen'
'Liu, Rui-Ting'
'Shi, Qi-Zhen'

_publ_section_title
;
 Self-assembled coordination polymers of V-shaped bis(pyridyl)thiadiazole
 dependent upon the spacer length and flexibility of aliphatic
 dicarboxylate ligands
;
_journal_issue 4
_journal_name_full CrystEngComm
_journal_page_first 1238
_journal_paper_doi 10.1039/b919381m
_journal_volume 12
_journal_year 2010
_chemical_formula_moiety 'C18 H16 Cu N4 O4 S'
_chemical_formula_sum 'C18 H16 Cu N4 O4 S'
_chemical_formula_weight 447.95
_chemical_name_systematic
;
?
;
_space_group_IT_number 2
_symmetry_cell_setting triclinic
_symmetry_space_group_name_Hall '-P 1'
_symmetry_space_group_name_H-M 'P -1'
_atom_sites_solution_hydrogens geom
_atom_sites_solution_primary direct
_atom_sites_solution_secondary difmap
_audit_creation_method SHELXL-97
_cell_angle_alpha 91.850(4)
_cell_angle_beta 104.821(4)
_cell_angle_gamma 112.236(4)
_cell_formula_units_Z 2
_cell_length_a 9.124(2)
_cell_length_b 9.649(2)
_cell_length_c 11.613(3)
_cell_measurement_temperature 293(2)
_cell_volume 905.3(4)
_computing_cell_refinement 'Bruker SMART'
_computing_data_collection 'Bruker SMART'
_computing_data_reduction 'Bruker SAINT'
_computing_molecular_graphics 'Bruker SHELXTL'
_computing_publication_material 'Bruker SHELXTL'
_computing_structure_refinement 'SHELXL-97 (Sheldrick, 1997)'
_computing_structure_solution 'SHELXS-97 (Sheldrick, 1990)'
_diffrn_ambient_temperature 293(2)
_diffrn_measured_fraction_theta_full 0.974
_diffrn_measured_fraction_theta_max 0.974
_diffrn_measurement_device_type 'Bruker APEX SMART II'
_diffrn_measurement_method \w
_diffrn_radiation_monochromator graphite
_diffrn_radiation_source 'fine-focus sealed tube'
_diffrn_radiation_type MoK\a
_diffrn_radiation_wavelength 0.71073
_diffrn_reflns_av_R_equivalents 0.0315
_diffrn_reflns_av_sigmaI/netI 0.0921
_diffrn_reflns_limit_h_max 11
_diffrn_reflns_limit_h_min -11
_diffrn_reflns_limit_k_max 8
_diffrn_reflns_limit_k_min -11
_diffrn_reflns_limit_l_max 13
_diffrn_reflns_limit_l_min -14
_diffrn_reflns_number 4918
_diffrn_reflns_theta_full 25.99
_diffrn_reflns_theta_max 25.99
_diffrn_reflns_theta_min 1.83
_diffrn_standards_decay_% 0
_diffrn_standards_interval_time 0
_diffrn_standards_number 0
_exptl_absorpt_coefficient_mu 1.356
_exptl_absorpt_correction_T_max 0.9353
_exptl_absorpt_correction_T_min 0.8225
_exptl_absorpt_correction_type multi-scan
_exptl_absorpt_process_details SADABS
_exptl_crystal_colour blue
_exptl_crystal_density_diffrn 1.643
_exptl_crystal_density_method 'not measured'
_exptl_crystal_description block
_exptl_crystal_F_000 458
_exptl_crystal_size_max 0.15
_exptl_crystal_size_mid 0.10
_exptl_crystal_size_min 0.05
_refine_diff_density_max 0.644
_refine_diff_density_min -0.462
_refine_diff_density_rms 0.140
_refine_ls_extinction_method none
_refine_ls_goodness_of_fit_ref 0.841
_refine_ls_hydrogen_treatment constr
_refine_ls_matrix_type full
_refine_ls_number_parameters 262
_refine_ls_number_reflns 3463
_refine_ls_number_restraints 0
_refine_ls_restrained_S_all 0.841
_refine_ls_R_factor_all 0.0887
_refine_ls_R_factor_gt 0.0480
_refine_ls_shift/su_max 0.000
_refine_ls_shift/su_mean 0.000
_refine_ls_structure_factor_coef Fsqd
_refine_ls_weighting_details 'calc w=1/[\s^2^(Fo^2^)+(0.0863P)^2^+0.0000P] where P=(Fo^2^+2Fc^2^)/3'
_refine_ls_weighting_scheme calc
_refine_ls_wR_factor_gt 0.1150
_refine_ls_wR_factor_ref 0.1385
_reflns_number_gt 1970
_reflns_number_total 3463
_reflns_threshold_expression >2sigma(I)
_cod_data_source_file b919381m.txt
_cod_data_source_block xb2771m
_cod_database_code 7212080

loop_
_symmetry_equiv_pos_as_xyz
'x, y, z'
'-x, -y, -z'

loop_
_atom_site_label
_atom_site_type_symbol
_atom_site_fract_x
_atom_site_fract_y
_atom_site_fract_z
_atom_site_U_iso_or_equiv
_atom_site_adp_type
_atom_site_occupancy
_atom_site_symmetry_multiplicity
_atom_site_calc_flag
_atom_site_refinement_flags
_atom_site_disorder_assembly
_atom_site_disorder_group
Cu1 Cu 0.38904(7) 0.58001(6) -0.10783(5) 0.0368(2) Uani 1 1 d . . .
S1 S 0.46170(15) 1.12721(13) 0.39295(11) 0.0365(3) Uani 1 1 d . . .
O1 O 0.1496(4) 0.5264(4) -0.1868(3) 0.0427(8) Uani 1 1 d . . .
O2 O 0.2605(5) 0.7262(5) -0.2691(4) 0.0747(13) Uani 1 1 d . . .
O3 O 0.6262(4) 0.6207(3) -0.0270(3) 0.0380(8) Uani 1 1 d . . .
O4 O 0.6572(4) 0.8032(4) -0.1380(3) 0.0532(9) Uani 1 1 d . . .
N1 N 0.3800(4) 0.7089(4) 0.0281(3) 0.0312(9) Uani 1 1 d . . .
N2 N 0.3802(4) 1.4374(4) 0.7561(3) 0.0330(9) Uani 1 1 d . . .
N3 N 0.1855(5) 0.9024(5) 0.3416(4) 0.0550(12) Uani 1 1 d . . .
N4 N 0.1843(5) 0.9937(5) 0.4321(4) 0.0593(13) Uani 1 1 d . . .
C1 C 0.2495(6) 1.3054(5) 0.7200(5) 0.0466(13) Uani 1 1 d . . .
H1 H 0.1684 1.2841 0.7595 0.056 Uiso 1 1 calc R . .
C2 C 0.2266(6) 1.1991(5) 0.6286(4) 0.0437(13) Uani 1 1 d . . .
H2 H 0.1332 1.1086 0.6079 0.052 Uiso 1 1 calc R . .
C3 C 0.3449(5) 1.2284(5) 0.5674(4) 0.0340(11) Uani 1 1 d . . .
C4 C 0.4806(6) 1.3644(5) 0.6050(4) 0.0400(12) Uani 1 1 d . . .
H4 H 0.5639 1.3888 0.5674 0.048 Uiso 1 1 calc R . .
C5 C 0.4930(5) 1.4630(5) 0.6969(4) 0.0363(11) Uani 1 1 d . . .
H5 H 0.5858 1.5538 0.7199 0.044 Uiso 1 1 calc R . .
C6 C 0.3199(6) 1.1137(5) 0.4691(4) 0.0354(11) Uani 1 1 d . . .
C7 C 0.3209(5) 0.9566(5) 0.3108(4) 0.0340(11) Uani 1 1 d . . .
C8 C 0.2279(5) 0.7286(5) 0.1627(4) 0.0336(11) Uani 1 1 d . . .
H8 H 0.1355 0.6844 0.1899 0.040 Uiso 1 1 calc R . .
C9 C 0.2492(5) 0.6523(5) 0.0706(4) 0.0353(11) Uani 1 1 d . . .
H9 H 0.1687 0.5566 0.0361 0.042 Uiso 1 1 calc R . .
C10 C 0.4936(6) 0.8480(5) 0.0778(4) 0.0376(11) Uani 1 1 d . . .
H10 H 0.5847 0.8894 0.0487 0.045 Uiso 1 1 calc R . .
C11 C 0.4813(6) 0.9314(5) 0.1694(4) 0.0398(12) Uani 1 1 d . . .
H11 H 0.5634 1.0272 0.2014 0.048 Uiso 1 1 calc R . .
C12 C 0.3467(5) 0.8740(5) 0.2153(4) 0.0324(11) Uani 1 1 d . . .
C13 C 0.7171(6) 0.7341(5) -0.0676(4) 0.0352(11) Uani 1 1 d . . .
C14 C 0.9005(5) 0.7790(5) -0.0246(5) 0.0502(14) Uani 1 1 d . . .
H14B H 0.9278 0.7088 -0.0677 0.060 Uiso 1 1 calc R . .
H14A H 0.9310 0.7688 0.0601 0.060 Uiso 1 1 calc R . .
C15 C 1.0039(6) 0.9388(5) -0.0403(5) 0.0504(14) Uani 1 1 d . . .
H15A H 1.1182 0.9511 -0.0236 0.060 Uiso 1 1 calc R . .
H15B H 0.9666 0.9523 -0.1235 0.060 Uiso 1 1 calc R . .
C16 C 0.1401(6) 0.6163(6) -0.2637(5) 0.0449(13) Uani 1 1 d . . .
C17 C -0.0255(7) 0.5821(7) -0.3543(5) 0.0641(17) Uani 1 1 d . . .
H17C H -0.1069 0.4917 -0.3380 0.077 Uiso 0.53 1 calc PR A 1
H17D H -0.0583 0.6648 -0.3424 0.077 Uiso 0.53 1 calc PR A 1
H17A H -0.1076 0.4944 -0.3355 0.077 Uiso 0.47 1 d PR A 2
H17B H -0.0563 0.6669 -0.3457 0.077 Uiso 0.47 1 d PR A 2
C18 C -0.030(3) 0.559(2) -0.4819(16) 0.063(5) Uani 0.47 1 d P . 1
H18A H 0.0374 0.6555 -0.5014 0.076 Uiso 0.47 1 calc PR . 1
H18B H -0.1426 0.5318 -0.5312 0.076 Uiso 0.47 1 calc PR . 1
C18A C -0.0606(18) 0.4765(18) -0.4631(13) 0.050(4) Uani 0.53 1 d P . 2
H18C H -0.1692 0.4601 -0.5151 0.060 Uiso 0.53 1 calc PR . 2
H18D H -0.0663 0.3800 -0.4381 0.060 Uiso 0.53 1 calc PR . 2

loop_
_atom_site_aniso_label
_atom_site_aniso_U_11
_atom_site_aniso_U_22
_atom_site_aniso_U_33
_atom_site_aniso_U_23
_atom_site_aniso_U_13
_atom_site_aniso_U_12
Cu1 0.0284(3) 0.0396(4) 0.0371(4) -0.0159(3) 0.0088(3) 0.0098(3)
S1 0.0374(7) 0.0341(7) 0.0341(7) -0.0105(5) 0.0156(5) 0.0081(5)
O1 0.0334(19) 0.044(2) 0.045(2) -0.0079(17) 0.0123(16) 0.0101(16)
O2 0.044(2) 0.073(3) 0.074(3) 0.008(2) 0.008(2) -0.006(2)
O3 0.0342(18) 0.0291(17) 0.047(2) -0.0042(15) 0.0168(16) 0.0069(15)
O4 0.041(2) 0.055(2) 0.054(3) 0.0065(19) 0.0029(18) 0.0169(18)
N1 0.030(2) 0.033(2) 0.029(2) -0.0080(16) 0.0076(17) 0.0123(17)
N2 0.024(2) 0.034(2) 0.033(2) -0.0112(17) 0.0074(17) 0.0050(17)
N3 0.041(3) 0.044(3) 0.065(3) -0.030(2) 0.026(2) -0.004(2)
N4 0.044(3) 0.053(3) 0.069(3) -0.034(2) 0.031(2) 0.000(2)
C1 0.040(3) 0.051(3) 0.048(3) -0.012(3) 0.024(3) 0.012(3)
C2 0.037(3) 0.040(3) 0.044(3) -0.018(2) 0.017(2) 0.003(2)
C3 0.030(3) 0.034(3) 0.033(3) -0.009(2) 0.008(2) 0.009(2)
C4 0.036(3) 0.045(3) 0.041(3) -0.007(2) 0.021(2) 0.013(2)
C5 0.029(2) 0.034(3) 0.039(3) -0.010(2) 0.011(2) 0.006(2)
C6 0.041(3) 0.037(3) 0.030(3) -0.009(2) 0.016(2) 0.015(2)
C7 0.033(3) 0.029(2) 0.036(3) -0.009(2) 0.008(2) 0.010(2)
C8 0.033(3) 0.033(3) 0.035(3) -0.007(2) 0.013(2) 0.012(2)
C9 0.032(3) 0.029(3) 0.042(3) -0.003(2) 0.012(2) 0.009(2)
C10 0.031(3) 0.034(3) 0.043(3) -0.010(2) 0.016(2) 0.005(2)
C11 0.038(3) 0.030(3) 0.043(3) -0.013(2) 0.010(2) 0.007(2)
C12 0.034(3) 0.034(3) 0.029(3) -0.003(2) 0.007(2) 0.016(2)
C13 0.033(3) 0.027(3) 0.041(3) -0.011(2) 0.013(2) 0.007(2)
C14 0.028(3) 0.036(3) 0.081(4) 0.001(3) 0.017(3) 0.007(2)
C15 0.029(3) 0.045(3) 0.072(4) 0.001(3) 0.021(3) 0.005(2)
C16 0.034(3) 0.053(3) 0.039(3) -0.008(3) 0.009(2) 0.010(3)
C17 0.041(3) 0.094(5) 0.051(4) -0.010(3) 0.005(3) 0.027(3)
C18 0.053(11) 0.094(15) 0.038(9) 0.024(11) -0.005(7) 0.035(12)
C18A 0.035(7) 0.073(10) 0.036(8) 0.003(7) 0.007(6) 0.019(8)

loop_
_atom_type_symbol
_atom_type_description
_atom_type_scat_dispersion_real
_atom_type_scat_dispersion_imag
_atom_type_scat_source
C C 0.0033 0.0016 'International Tables Vol C Tables 4.2.6.8 and 6.1.1.4'
Cu Cu 0.3201 1.2651 'International Tables Vol C Tables 4.2.6.8 and 6.1.1.4'
N N 0.0061 0.0033 'International Tables Vol C Tables 4.2.6.8 and 6.1.1.4'
O O 0.0106 0.0060 'International Tables Vol C Tables 4.2.6.8 and 6.1.1.4'
S S 0.1246 0.1234 'International Tables Vol C Tables 4.2.6.8 and 6.1.1.4'
H H 0.0000 0.0000 'International Tables Vol C Tables 4.2.6.8 and 6.1.1.4'

loop_
_geom_angle_atom_site_label_1
_geom_angle_atom_site_label_2
_geom_angle_atom_site_label_3
_geom_angle
_geom_angle_site_symmetry_1
_geom_angle_site_symmetry_3
O1 Cu1 O3 176.50(13) . .
O1 Cu1 N1 89.64(14) . .
O3 Cu1 N1 91.79(13) . .
O1 Cu1 N2 86.93(13) . 1_544
O3 Cu1 N2 91.46(13) . 1_544
N1 Cu1 N2 175.30(15) . 1_544
C6 S1 C7 86.4(2) . .
C16 O1 Cu1 107.2(3) . .
C13 O3 Cu1 108.0(3) . .
C9 N1 C10 117.5(4) . .
C9 N1 Cu1 117.4(3) . .
C10 N1 Cu1 125.0(3) . .
C5 N2 C1 115.7(4) . .
C5 N2 Cu1 126.1(3) . 1_566
C1 N2 Cu1 118.2(3) . 1_566
C7 N3 N4 112.8(4) . .
C6 N4 N3 112.4(4) . .
N2 C1 C2 124.4(4) . .
N2 C1 H1 117.8 . .
C2 C1 H1 117.8 . .
C1 C2 C3 119.0(4) . .
C1 C2 H2 120.5 . .
C3 C2 H2 120.5 . .
C4 C3 C2 116.7(4) . .
C4 C3 C6 124.5(4) . .
C2 C3 C6 118.8(4) . .
C5 C4 C3 120.2(4) . .
C5 C4 H4 119.9 . .
C3 C4 H4 119.9 . .
N2 C5 C4 124.0(4) . .
N2 C5 H5 118.0 . .
C4 C5 H5 118.0 . .
N4 C6 C3 121.4(4) . .
N4 C6 S1 114.3(3) . .
C3 C6 S1 124.2(3) . .
N3 C7 C12 121.1(4) . .
N3 C7 S1 114.0(3) . .
C12 C7 S1 124.9(3) . .
C9 C8 C12 119.4(4) . .
C9 C8 H8 120.3 . .
C12 C8 H8 120.3 . .
N1 C9 C8 123.3(4) . .
N1 C9 H9 118.4 . .
C8 C9 H9 118.4 . .
N1 C10 C11 122.8(4) . .
N1 C10 H10 118.6 . .
C11 C10 H10 118.6 . .
C10 C11 C12 120.4(4) . .
C10 C11 H11 119.8 . .
C12 C11 H11 119.8 . .
C11 C12 C8 116.5(4) . .
C11 C12 C7 124.2(4) . .
C8 C12 C7 119.2(4) . .
O4 C13 O3 121.7(4) . .
O4 C13 C14 121.1(4) . .
O3 C13 C14 117.2(4) . .
C13 C14 C15 114.9(4) . .
C13 C14 H14B 108.5 . .
C15 C14 H14B 108.5 . .
C13 C14 H14A 108.5 . .
C15 C14 H14A 108.5 . .
H14B C14 H14A 107.5 . .
C15 C15 C14 113.9(5) 2_775 .
C15 C15 H15A 108.8 2_775 .
C14 C15 H15A 108.8 . .
C15 C15 H15B 108.8 2_775 .
C14 C15 H15B 108.8 . .
H15A C15 H15B 107.7 . .
O2 C16 O1 122.5(5) . .
O2 C16 C17 118.9(5) . .
O1 C16 C17 118.6(5) . .
C18 C17 C18A 31.3(6) . .
C18 C17 C16 115.2(9) . .
C18A C17 C16 113.8(8) . .
C18 C17 H17C 108.5 . .
C18A C17 H17C 80.3 . .
C16 C17 H17C 108.5 . .
C18 C17 H17D 108.5 . .
C18A C17 H17D 131.8 . .
C16 C17 H17D 108.5 . .
H17C C17 H17D 107.5 . .
C18 C17 H17A 110.6 . .
C18A C17 H17A 82.6 . .
C16 C17 H17A 108.3 . .
H17C C17 H17A 2.5 . .
H17D C17 H17A 105.3 . .
C18 C17 H17B 105.9 . .
C18A C17 H17B 130.0 . .
C16 C17 H17B 108.9 . .
H17C C17 H17B 109.8 . .
H17D C17 H17B 2.8 . .
H17A C17 H17B 107.7 . .
C17 C18 C18 117.0(16) . 2_564
C17 C18 H18A 108.1 . .
C18 C18 H18A 108.1 2_564 .
C17 C18 H18B 108.1 . .
C18 C18 H18B 108.1 2_564 .
H18A C18 H18B 107.3 . .
C17 C18A C18A 117.2(15) . 2_564
C17 C18A H18C 108.0 . .
C18A C18A H18C 108.0 2_564 .
C17 C18A H18D 108.0 . .
C18A C18A H18D 108.0 2_564 .
H18C C18A H18D 107.3 . .

loop_
_geom_bond_atom_site_label_1
_geom_bond_atom_site_label_2
_geom_bond_distance
_geom_bond_site_symmetry_2
Cu1 O1 1.992(3) .
Cu1 O3 2.003(3) .
Cu1 N1 2.015(3) .
Cu1 N2 2.027(4) 1_544
S1 C6 1.714(4) .
S1 C7 1.715(4) .
O1 C16 1.275(6) .
O2 C16 1.222(6) .
O3 C13 1.286(5) .
O4 C13 1.222(5) .
N1 C9 1.340(5) .
N1 C10 1.341(5) .
N2 C5 1.331(5) .
N2 C1 1.334(6) .
N2 Cu1 2.027(4) 1_566
N3 C7 1.295(6) .
N3 N4 1.354(5) .
N4 C6 1.291(6) .
C1 C2 1.370(6) .
C1 H1 0.9300 .
C2 C3 1.388(6) .
C2 H2 0.9300 .
C3 C4 1.379(6) .
C3 C6 1.474(6) .
C4 C5 1.360(6) .
C4 H4 0.9300 .
C5 H5 0.9300 .
C7 C12 1.463(6) .
C8 C9 1.374(6) .
C8 C12 1.404(6) .
C8 H8 0.9300 .
C9 H9 0.9300 .
C10 C11 1.367(6) .
C10 H10 0.9300 .
C11 C12 1.392(6) .
C11 H11 0.9300 .
C13 C14 1.499(6) .
C14 C15 1.519(6) .
C14 H14B 0.9700 .
C14 H14A 0.9700 .
C15 C15 1.517(9) 2_775
C15 H15A 0.9700 .
C15 H15B 0.9700 .
C16 C17 1.512(7) .
C17 C18 1.48(2) .
C17 C18A 1.483(16) .
C17 H17C 0.9700 .
C17 H17D 0.9700 .
C17 H17A 0.9700 .
C17 H17B 0.9700 .
C18 C18 1.53(4) 2_564
C18 H18A 0.9700 .
C18 H18B 0.9700 .
C18A C18A 1.51(3) 2_564
C18A H18C 0.9700 .
C18A H18D 0.9700 .

loop_
_geom_torsion_atom_site_label_1
_geom_torsion_atom_site_label_2
_geom_torsion_atom_site_label_3
_geom_torsion_atom_site_label_4
_geom_torsion
_geom_torsion_site_symmetry_1
_geom_torsion_site_symmetry_4
N1 Cu1 O1 C16 95.8(3) . .
N2 Cu1 O1 C16 -87.4(3) 1_544 .
N1 Cu1 O3 C13 -93.8(3) . .
N2 Cu1 O3 C13 89.6(3) 1_544 .
O1 Cu1 N1 C9 43.0(3) . .
O3 Cu1 N1 C9 -133.8(3) . .
O3 Cu1 N1 C10 47.3(4) . .
C7 N3 N4 C6 -1.1(7) . .
C5 N2 C1 C2 0.0(7) . .
Cu1 N2 C1 C2 179.4(4) 1_566 .
N2 C1 C2 C3 -0.5(8) . .
C1 C2 C3 C4 0.8(7) . .
C1 C2 C3 C6 180.0(4) . .
C2 C3 C4 C5 -0.7(7) . .
C6 C3 C4 C5 -179.8(5) . .
C1 N2 C5 C4 0.1(7) . .
Cu1 N2 C5 C4 -179.1(4) 1_566 .
C3 C4 C5 N2 0.2(8) . .
N3 N4 C6 C3 -179.9(4) . .
N3 N4 C6 S1 1.2(6) . .
C4 C3 C6 N4 -174.6(5) . .
C2 C3 C6 N4 6.3(7) . .
C4 C3 C6 S1 4.1(7) . .
C2 C3 C6 S1 -174.9(4) . .
C7 S1 C6 N4 -0.8(4) . .
C7 S1 C6 C3 -179.7(4) . .
N4 N3 C7 C12 179.4(4) . .
N4 N3 C7 S1 0.5(6) . .
C6 S1 C7 N3 0.2(4) . .
C6 S1 C7 C12 -178.8(4) . .
C10 N1 C9 C8 -0.9(7) . .
Cu1 N1 C9 C8 -179.8(3) . .
C12 C8 C9 N1 0.7(7) . .
C9 N1 C10 C11 0.7(7) . .
Cu1 N1 C10 C11 179.5(3) . .
N1 C10 C11 C12 -0.3(7) . .
C10 C11 C12 C8 0.1(7) . .
C10 C11 C12 C7 -178.3(4) . .
C9 C8 C12 C11 -0.3(6) . .
C9 C8 C12 C7 178.1(4) . .
N3 C7 C12 C11 173.4(5) . .
S1 C7 C12 C11 -7.7(7) . .
N3 C7 C12 C8 -4.8(7) . .
S1 C7 C12 C8 174.0(4) . .
Cu1 O3 C13 O4 3.8(5) . .
Cu1 O3 C13 C14 -176.4(3) . .
O4 C13 C14 C15 19.0(7) . .
O3 C13 C14 C15 -160.7(4) . .
C13 C14 C15 C15 68.5(7) . 2_775
Cu1 O1 C16 O2 -9.7(6) . .
Cu1 O1 C16 C17 168.0(4) . .
O2 C16 C17 C18 57.8(11) . .
O1 C16 C17 C18 -120.0(10) . .
O2 C16 C17 C18A 92.3(9) . .
O1 C16 C17 C18A -85.5(8) . .
C18A C17 C18 C18 -40.6(14) . 2_564
C16 C17 C18 C18 54(3) . 2_564
C18 C17 C18A C18A 41.2(15) . 2_564
C16 C17 C18A C18A -59(2) . 2_564
